data_4070506
loop_
_publ_author_name
'Carr, Michael J.'
'McGrath, Thomas D.'
'Stone, F. Gordon A.'

_publ_section_title
;
 Synthesis and Reactivity of 10-Vertexarachno-Platinacarboranes
;
_journal_issue 9
_journal_name_full Organometallics
_journal_page_first 2099
_journal_paper_doi 10.1021/om7012056
_journal_volume 27
_journal_year 2008
_chemical_formula_moiety 'C17 H34 B8 P2 Pt'
_chemical_formula_sum 'C17 H34 B8 P2 Pt'
_chemical_formula_weight 581.95
_chemical_name_systematic
; 
 ? 
;
_space_group_IT_number 14
_symmetry_cell_setting monoclinic
_symmetry_space_group_name_Hall '-P 2ybc'
_symmetry_space_group_name_H-M 'P 1 21/c 1'
_atom_sites_solution_hydrogens geom
_atom_sites_solution_primary direct
_atom_sites_solution_secondary difmap
_audit_creation_method SHELXL-97
_cell_angle_alpha 90.00
_cell_angle_beta 114.892(2)
_cell_angle_gamma 90.00
_cell_formula_units_Z 4
_cell_length_a 12.0336(5)
_cell_length_b 11.1519(5)
_cell_length_c 19.2314(8)
_cell_measurement_reflns_used 7893
_cell_measurement_temperature 110(2)
_cell_measurement_theta_max 42.78
_cell_measurement_theta_min 2.61
_cell_volume 2341.06(18)
_computing_cell_refinement
;
  Bruker APEX2 (Bruker, 2003)
;
_computing_data_collection
;
  Bruker APEX2 (Bruker, 2003)
;
_computing_data_reduction
;
  Bruker APEX2 (Bruker, 2003)
;
_computing_molecular_graphics
;
  ORTEP3 for Windows (Farrugia, 1997)
  XSeed (Barbour, 2001)
;
_computing_publication_material
;
  enCIFer (CCDC, 2002)
;
_computing_structure_refinement
;
  SHELXS-97 (Sheldrick, 1986)
;
_computing_structure_solution
;
  SHELXS-97 (Sheldrick, 1986)
;
_diffrn_ambient_temperature 110(2)
_diffrn_measured_fraction_theta_full 0.995
_diffrn_measured_fraction_theta_max 0.997
_diffrn_measurement_device_type 'Bruker-Nonius X8 APEX CCD area detector'
_diffrn_measurement_method 'phi and omega scans'
_diffrn_radiation_monochromator graphite
_diffrn_radiation_source 'fine-focus sealed tube'
_diffrn_radiation_type MoK\a
_diffrn_radiation_wavelength 0.71073
_diffrn_reflns_av_R_equivalents 0.1242
_diffrn_reflns_av_sigmaI/netI 0.0483
_diffrn_reflns_limit_h_max 15
_diffrn_reflns_limit_h_min -17
_diffrn_reflns_limit_k_max 15
_diffrn_reflns_limit_k_min -15
_diffrn_reflns_limit_l_max 27
_diffrn_reflns_limit_l_min -27
_diffrn_reflns_number 76279
_diffrn_reflns_theta_full 25.00
_diffrn_reflns_theta_max 30.51
_diffrn_reflns_theta_min 3.55
_exptl_absorpt_coefficient_mu 6.132
_exptl_absorpt_correction_T_max 0.5519
_exptl_absorpt_correction_T_min 0.2443
_exptl_absorpt_correction_type multi-scan
_exptl_absorpt_process_details 'SADABS (Bruker, 2003)'
_exptl_crystal_colour colourless
_exptl_crystal_density_diffrn 1.651
_exptl_crystal_density_method 'not measured'
_exptl_crystal_description prism
_exptl_crystal_F_000 1136
_exptl_crystal_size_max 0.32
_exptl_crystal_size_mid 0.22
_exptl_crystal_size_min 0.11
_refine_diff_density_max 2.782
_refine_diff_density_min -3.324
_refine_diff_density_rms 0.213
_refine_ls_extinction_method none
_refine_ls_goodness_of_fit_ref 1.003
_refine_ls_hydrogen_treatment mixed
_refine_ls_matrix_type full
_refine_ls_number_parameters 273
_refine_ls_number_reflns 7126
_refine_ls_number_restraints 0
_refine_ls_restrained_S_all 1.003
_refine_ls_R_factor_all 0.0340
_refine_ls_R_factor_gt 0.0302
_refine_ls_shift/su_max 0.001
_refine_ls_shift/su_mean 0.000
_refine_ls_structure_factor_coef Fsqd
_refine_ls_weighting_details 'calc w=1/[\s^2^(Fo^2^)+(0.0489P)^2^+0.0000P] where P=(Fo^2^+2Fc^2^)/3'
_refine_ls_weighting_scheme calc
_refine_ls_wR_factor_gt 0.0758
_refine_ls_wR_factor_ref 0.0771
_reflns_number_gt 6275
_reflns_number_total 7126
_reflns_threshold_expression >2sigma(I)
_cod_data_source_file cif.cif
_cod_data_source_block 6
_cod_depositor_comments
;
The following automatic conversions were performed:

'_symmetry_cell_setting' value 'Monoclinic' changed to 'monoclinic'
according to /home/saulius/struct/CIF-dictionaries/cif_core.dic
dictionary named 'cif_core.dic' version 2.4.1 from 2010-06-29.

Automatic conversion script
Id: cif_fix_values 1715 2011-07-08 13:25:40Z adriana 
;
_cod_original_cell_volume 2341.06(17)
_cod_original_sg_symbol_H-M P21/c
_cod_database_code 4070506

loop_
_symmetry_equiv_pos_as_xyz
'x, y, z'
'-x, y+1/2, -z+1/2'
'-x, -y, -z'
'x, -y-1/2, z-1/2'

loop_
_atom_site_label
_atom_site_type_symbol
_atom_site_fract_x
_atom_site_fract_y
_atom_site_fract_z
_atom_site_U_iso_or_equiv
_atom_site_adp_type
_atom_site_occupancy
_atom_site_symmetry_multiplicity
_atom_site_calc_flag
_atom_site_refinement_flags
Pt9 Pt -0.206767(9) -0.269883(9) -0.293860(5) 0.00956(5) Uani 1 1 d .
P91 P -0.35785(6) -0.13493(6) -0.36665(4) 0.01181(13) Uani 1 1 d .
P92 P -0.21861(7) -0.26366(6) -0.17726(4) 0.01108(14) Uani 1 1 d .
C6 C 0.0844(3) -0.1849(3) -0.29211(16) 0.0146(5) Uani 1 1 d .
C11 C -0.3230(3) -0.0502(3) -0.43647(17) 0.0180(6) Uani 1 1 d .
H11A H -0.3208 -0.1048 -0.4758 0.027 Uiso 1 1 calc R
H11B H -0.2432 -0.0109 -0.4104 0.027 Uiso 1 1 calc R
H11C H -0.3864 0.0107 -0.4607 0.027 Uiso 1 1 calc R
C12 C -0.3973(3) -0.0100(3) -0.32024(17) 0.0174(6) Uani 1 1 d .
H12A H -0.4565 0.0422 -0.3593 0.026 Uiso 1 1 calc R
H12B H -0.3232 0.0358 -0.2897 0.026 Uiso 1 1 calc R
H12C H -0.4335 -0.0409 -0.2867 0.026 Uiso 1 1 calc R
C13 C -0.5057(3) -0.2038(3) -0.42553(16) 0.0140(5) Uani 1 1 d .
C14 C -0.5134(3) -0.2865(3) -0.48172(19) 0.0194(6) Uani 1 1 d .
H14 H -0.4422 -0.3067 -0.4888 0.023 Uiso 1 1 calc R
C15 C -0.6255(3) -0.3398(3) -0.52754(18) 0.0245(7) Uani 1 1 d .
H15 H -0.6303 -0.3950 -0.5663 0.029 Uiso 1 1 calc R
C16 C -0.7297(3) -0.3128(3) -0.51701(17) 0.0225(6) Uani 1 1 d .
H16 H -0.8056 -0.3495 -0.5483 0.027 Uiso 1 1 calc R
C17 C -0.7226(3) -0.2319(3) -0.4604(2) 0.0221(7) Uani 1 1 d .
H17 H -0.7936 -0.2137 -0.4525 0.026 Uiso 1 1 calc R
C18 C -0.6110(3) -0.1773(3) -0.41516(17) 0.0184(6) Uani 1 1 d .
H18 H -0.6067 -0.1214 -0.3768 0.022 Uiso 1 1 calc R
C20 C -0.2346(3) -0.4105(3) -0.14045(18) 0.0185(6) Uani 1 1 d .
H20A H -0.2413 -0.4005 -0.0917 0.028 Uiso 1 1 calc R
H20B H -0.1626 -0.4596 -0.1323 0.028 Uiso 1 1 calc R
H20C H -0.3084 -0.4501 -0.1776 0.028 Uiso 1 1 calc R
C21 C -0.0851(3) -0.2026(3) -0.09854(17) 0.0172(5) Uani 1 1 d .
H21A H -0.0657 -0.1237 -0.1130 0.026 Uiso 1 1 calc R
H21B H -0.0153 -0.2566 -0.0868 0.026 Uiso 1 1 calc R
H21C H -0.1022 -0.1944 -0.0532 0.026 Uiso 1 1 calc R
C22 C -0.3467(3) -0.1839(3) -0.17183(16) 0.0139(5) Uani 1 1 d .
C23 C -0.4642(3) -0.2320(3) -0.2104(2) 0.0189(6) Uani 1 1 d .
H23 H -0.4746 -0.3075 -0.2352 0.023 Uiso 1 1 calc R
C24 C -0.5661(3) -0.1700(3) -0.2128(2) 0.0253(7) Uani 1 1 d .
H24 H -0.6454 -0.2043 -0.2379 0.030 Uiso 1 1 calc R
C25 C -0.5518(3) -0.0577(3) -0.17824(19) 0.0271(7) Uani 1 1 d .
H25 H -0.6214 -0.0137 -0.1814 0.033 Uiso 1 1 calc R
C26 C -0.4350(3) -0.0110(3) -0.13927(18) 0.0262(7) Uani 1 1 d .
H26 H -0.4247 0.0648 -0.1148 0.031 Uiso 1 1 calc R
C27 C -0.3334(3) -0.0730(3) -0.13550(17) 0.0205(6) Uani 1 1 d .
H27 H -0.2540 -0.0401 -0.1080 0.025 Uiso 1 1 calc R
B3 B -0.0336(3) -0.3855(3) -0.38288(18) 0.0137(6) Uani 1 1 d .
H3 H -0.0391 -0.4439 -0.4316 0.016 Uiso 1 1 calc R
B4 B -0.1198(3) -0.4153(3) -0.32868(17) 0.0133(6) Uani 1 1 d .
H4 H -0.1805 -0.4962 -0.3422 0.016 Uiso 1 1 calc R
B1 B 0.0427(3) -0.4327(3) -0.28466(18) 0.0132(6) Uani 1 1 d .
H1 H 0.0878 -0.5225 -0.2682 0.016 Uiso 1 1 calc R
B2 B 0.1043(3) -0.3192(3) -0.32103(19) 0.0146(6) Uani 1 1 d .
H2 H 0.1890 -0.3380 -0.3297 0.018 Uiso 1 1 calc R
B8 B -0.1625(3) -0.2942(3) -0.3954(2) 0.0150(6) Uani 1 1 d .
H8 H -0.2436 -0.2567 -0.4451 0.018 Uiso 1 1 calc R
B10 B -0.0337(3) -0.3733(3) -0.23072(18) 0.0135(6) Uani 1 1 d .
H10 H -0.0305 -0.3877 -0.1723 0.016 Uiso 1 1 calc R
B5 B 0.1104(3) -0.3016(3) -0.22703(18) 0.0143(6) Uani 1 1 d .
H5 H 0.1744 -0.2757 -0.1672 0.017 Uiso 1 1 calc R
B7 B -0.0121(3) -0.2256(3) -0.3847(2) 0.0149(6) Uani 1 1 d .
H7 H -0.0271 -0.1502 -0.4262 0.018 Uiso 1 1 calc R
H6A H 0.014(3) -0.149(3) -0.2806(19) 0.015(8) Uiso 1 1 d .
H6B H 0.150(4) -0.143(4) -0.292(2) 0.035(12) Uiso 1 1 d .
H51 H 0.028(5) -0.270(4) -0.210(3) 0.046(15) Uiso 1 1 d .
H78 H -0.121(4) -0.194(5) -0.382(3) 0.046(14) Uiso 1 1 d .

loop_
_atom_site_aniso_label
_atom_site_aniso_U_11
_atom_site_aniso_U_22
_atom_site_aniso_U_33
_atom_site_aniso_U_23
_atom_site_aniso_U_13
_atom_site_aniso_U_12
Pt9 0.01003(6) 0.00804(7) 0.01254(6) 0.00038(3) 0.00665(4) 0.00031(3)
P91 0.0118(3) 0.0101(3) 0.0155(3) 0.0019(2) 0.0077(3) 0.0012(2)
P92 0.0127(3) 0.0091(3) 0.0140(3) 0.0002(2) 0.0081(3) -0.0005(2)
C6 0.0147(12) 0.0106(13) 0.0211(13) -0.0005(10) 0.0101(11) -0.0015(10)
C11 0.0184(13) 0.0155(14) 0.0237(14) 0.0086(11) 0.0122(12) 0.0029(11)
C12 0.0189(13) 0.0114(13) 0.0235(14) 0.0001(10) 0.0106(12) 0.0022(10)
C13 0.0142(12) 0.0144(13) 0.0151(12) 0.0032(10) 0.0080(10) 0.0005(10)
C14 0.0141(14) 0.0250(17) 0.0206(14) -0.0039(11) 0.0088(12) -0.0004(11)
C15 0.0211(15) 0.0323(18) 0.0196(14) -0.0090(12) 0.0080(12) -0.0067(13)
C16 0.0145(13) 0.0327(18) 0.0183(14) -0.0016(13) 0.0050(11) -0.0048(13)
C17 0.0135(14) 0.0294(18) 0.0246(16) -0.0003(12) 0.0093(13) 0.0002(11)
C18 0.0163(13) 0.0195(15) 0.0219(14) 0.0006(11) 0.0105(11) 0.0011(11)
C20 0.0245(15) 0.0109(13) 0.0254(14) 0.0037(11) 0.0157(12) -0.0002(11)
C21 0.0175(13) 0.0169(13) 0.0176(13) -0.0005(11) 0.0078(11) -0.0023(11)
C22 0.0170(13) 0.0132(13) 0.0156(12) 0.0020(10) 0.0108(10) 0.0005(10)
C23 0.0163(15) 0.0164(14) 0.0275(16) 0.0018(11) 0.0127(13) 0.0003(10)
C24 0.0163(14) 0.0310(19) 0.0333(17) 0.0074(14) 0.0151(13) 0.0022(12)
C25 0.0296(17) 0.0345(19) 0.0262(16) 0.0095(14) 0.0205(14) 0.0165(14)
C26 0.0322(18) 0.0255(17) 0.0229(15) -0.0032(12) 0.0137(14) 0.0111(14)
C27 0.0218(14) 0.0188(15) 0.0201(14) -0.0034(11) 0.0081(12) 0.0037(11)
B3 0.0152(14) 0.0115(14) 0.0163(14) -0.0009(11) 0.0085(12) 0.0013(11)
B4 0.0153(14) 0.0097(13) 0.0149(13) -0.0007(10) 0.0064(11) -0.0008(11)
B1 0.0164(14) 0.0085(13) 0.0182(14) 0.0002(10) 0.0107(12) 0.0020(10)
B2 0.0150(14) 0.0125(15) 0.0210(15) 0.0001(11) 0.0121(12) 0.0026(11)
B8 0.0153(14) 0.0136(14) 0.0175(14) -0.0002(11) 0.0083(12) 0.0002(11)
B10 0.0149(14) 0.0115(14) 0.0161(13) -0.0009(10) 0.0086(12) -0.0006(11)
B5 0.0148(14) 0.0133(13) 0.0169(14) -0.0017(11) 0.0088(12) 0.0004(11)
B7 0.0165(15) 0.0138(15) 0.0180(15) 0.0015(11) 0.0107(13) 0.0033(11)

loop_
_atom_type_symbol
_atom_type_description
_atom_type_scat_dispersion_real
_atom_type_scat_dispersion_imag
_atom_type_scat_source
C C 0.0033 0.0016 'International Tables Vol C Tables 4.2.6.8 and 6.1.1.4'
H H 0.0000 0.0000 'International Tables Vol C Tables 4.2.6.8 and 6.1.1.4'
B B 0.0013 0.0007 'International Tables Vol C Tables 4.2.6.8 and 6.1.1.4'
P P 0.1023 0.0942 'International Tables Vol C Tables 4.2.6.8 and 6.1.1.4'
Pt Pt -1.7033 8.3905 'International Tables Vol C Tables 4.2.6.8 and 6.1.1.4'

loop_
_geom_angle_atom_site_label_1
_geom_angle_atom_site_label_2
_geom_angle_atom_site_label_3
_geom_angle
B4 Pt9 B10 47.70(11)
B4 Pt9 B8 47.46(12)
B10 Pt9 B8 84.40(12)
B4 Pt9 P92 123.67(8)
B10 Pt9 P92 84.98(8)
B8 Pt9 P92 169.37(9)
B4 Pt9 P91 130.67(8)
B10 Pt9 P91 167.08(8)
B8 Pt9 P91 88.05(9)
P92 Pt9 P91 102.33(3)
C12 P91 C13 103.78(14)
C12 P91 C11 98.75(14)
C13 P91 C11 103.09(13)
C12 P91 Pt9 119.99(10)
C13 P91 Pt9 114.34(10)
C11 P91 Pt9 114.48(10)
C21 P92 C22 104.03(14)
C21 P92 C20 102.36(14)
C22 P92 C20 100.71(14)
C21 P92 Pt9 115.29(11)
C22 P92 Pt9 118.08(9)
C20 P92 Pt9 114.18(10)
B2 C6 B7 62.88(19)
B2 C6 B5 63.64(19)
B7 C6 B5 112.6(2)
B2 C6 H6A 132(2)
B7 C6 H6A 93.7(18)
B5 C6 H6A 92.8(19)
B2 C6 H6B 103(3)
B7 C6 H6B 110(3)
B5 C6 H6B 119(3)
H6A C6 H6B 125(3)
P91 C11 H11A 109.5
P91 C11 H11B 109.5
H11A C11 H11B 109.5
P91 C11 H11C 109.5
H11A C11 H11C 109.5
H11B C11 H11C 109.5
P91 C12 H12A 109.5
P91 C12 H12B 109.5
H12A C12 H12B 109.5
P91 C12 H12C 109.5
H12A C12 H12C 109.5
H12B C12 H12C 109.5
C14 C13 C18 118.9(3)
C14 C13 P91 119.2(2)
C18 C13 P91 121.9(2)
C13 C14 C15 120.2(3)
C13 C14 H14 119.9
C15 C14 H14 119.9
C16 C15 C14 120.6(3)
C16 C15 H15 119.7
C14 C15 H15 119.7
C15 C16 C17 119.7(3)
C15 C16 H16 120.2
C17 C16 H16 120.2
C16 C17 C18 119.9(3)
C16 C17 H17 120.1
C18 C17 H17 120.1
C13 C18 C17 120.8(3)
C13 C18 H18 119.6
C17 C18 H18 119.6
P92 C20 H20A 109.5
P92 C20 H20B 109.5
H20A C20 H20B 109.5
P92 C20 H20C 109.5
H20A C20 H20C 109.5
H20B C20 H20C 109.5
P92 C21 H21A 109.5
P92 C21 H21B 109.5
H21A C21 H21B 109.5
P92 C21 H21C 109.5
H21A C21 H21C 109.5
H21B C21 H21C 109.5
C27 C22 C23 118.9(3)
C27 C22 P92 122.7(2)
C23 C22 P92 118.3(2)
C24 C23 C22 120.5(3)
C24 C23 H23 119.8
C22 C23 H23 119.8
C23 C24 C25 120.1(3)
C23 C24 H24 120.0
C25 C24 H24 120.0
C26 C25 C24 119.2(3)
C26 C25 H25 120.4
C24 C25 H25 120.4
C27 C26 C25 121.0(3)
C27 C26 H26 119.5
C25 C26 H26 119.5
C26 C27 C22 120.4(3)
C26 C27 H27 119.8
C22 C27 H27 119.8
B2 B3 B4 107.5(2)
B2 B3 B8 111.9(2)
B4 B3 B8 59.95(18)
B2 B3 B1 59.32(18)
B4 B3 B1 59.76(18)
B8 B3 B1 109.8(2)
B2 B3 B7 59.50(19)
B4 B3 B7 108.6(2)
B8 B3 B7 63.70(19)
B1 B3 B7 107.2(2)
B2 B3 H3 121.4
B4 B3 H3 122.4
B8 B3 H3 118.5
B1 B3 H3 122.2
B7 B3 H3 121.1
B8 B4 B1 110.5(2)
B8 B4 B3 60.05(19)
B1 B4 B3 60.46(18)
B8 B4 B10 115.1(2)
B1 B4 B10 59.67(17)
B3 B4 B10 110.2(2)
B8 B4 Pt9 68.17(15)
B1 B4 Pt9 120.42(18)
B3 B4 Pt9 120.84(19)
B10 B4 Pt9 67.82(14)
B8 B4 H4 118.7
B1 B4 H4 120.0
B3 B4 H4 119.8
B10 B4 H4 119.2
Pt9 B4 H4 108.6
B2 B1 B10 111.9(2)
B2 B1 B4 107.2(2)
B10 B1 B4 60.29(17)
B2 B1 B3 58.93(18)
B10 B1 B3 110.1(2)
B4 B1 B3 59.78(17)
B2 B1 B5 60.26(18)
B10 B1 B5 63.36(18)
B4 B1 B5 108.9(2)
B3 B1 B5 107.8(2)
B2 B1 H1 121.5
B10 B1 H1 118.5
B4 B1 H1 122.4
B3 B1 H1 122.1
B5 B1 H1 120.7
C6 B2 B3 112.5(2)
C6 B2 B1 112.0(2)
B3 B2 B1 61.75(18)
C6 B2 B7 60.71(18)
B3 B2 B7 61.86(18)
B1 B2 B7 111.0(2)
C6 B2 B5 60.62(19)
B3 B2 B5 111.0(2)
B1 B2 B5 61.37(18)
B7 B2 B5 108.6(2)
C6 B2 H2 119.3
B3 B2 H2 118.9
B1 B2 H2 119.3
B7 B2 H2 121.0
B5 B2 H2 121.2
B4 B8 B3 60.00(18)
B4 B8 B7 104.7(2)
B3 B8 B7 58.63(17)
B4 B8 Pt9 64.38(15)
B3 B8 Pt9 117.5(2)
B7 B8 Pt9 114.94(19)
B4 B8 H8 141.2
B3 B8 H8 136.4
B7 B8 H8 113.1
Pt9 B8 H8 104.8
B4 B8 H78 126(2)
B3 B8 H78 104(2)
B7 B8 H78 46(2)
Pt9 B8 H78 86(2)
H8 B8 H78 88.2
B1 B10 B4 60.03(18)
B1 B10 B5 59.12(17)
B4 B10 B5 105.5(2)
B1 B10 Pt9 117.82(18)
B4 B10 Pt9 64.49(14)
B5 B10 Pt9 115.67(18)
B1 B10 H10 136.4
B4 B10 H10 141.2
B5 B10 H10 112.4
Pt9 B10 H10 104.4
B1 B10 H51 98(3)
B4 B10 H51 123(2)
B5 B10 H51 40(3)
Pt9 B10 H51 90(2)
H10 B10 H51 92.5
C6 B5 B2 55.73(17)
C6 B5 B1 105.4(2)
B2 B5 B1 58.37(18)
C6 B5 B10 114.0(2)
B2 B5 B10 105.6(2)
B1 B5 B10 57.52(17)
C6 B5 H5 112.6
B2 B5 H5 141.7
B1 B5 H5 140.8
B10 B5 H5 111.8
C6 B5 H51 93(2)
B2 B5 H51 128(2)
B1 B5 H51 101(2)
B10 B5 H51 45(2)
H5 B5 H51 86.2
C6 B7 B2 56.41(18)
C6 B7 B3 106.2(2)
B2 B7 B3 58.64(18)
C6 B7 B8 114.6(2)
B2 B7 B8 106.3(2)
B3 B7 B8 57.67(18)
C6 B7 H7 112.0
B2 B7 H7 141.4
B3 B7 H7 140.7
B8 B7 H7 111.4
C6 B7 H78 97.9(19)
B2 B7 H78 128(2)
B3 B7 H78 96(2)
B8 B7 H78 39(2)
H7 B7 H78 87.8

loop_
_geom_bond_atom_site_label_1
_geom_bond_atom_site_label_2
_geom_bond_distance
Pt9 B4 2.182(3)
Pt9 B10 2.239(3)
Pt9 B8 2.247(4)
Pt9 P92 2.3070(8)
Pt9 P91 2.3211(7)
P91 C12 1.822(3)
P91 C13 1.828(3)
P91 C11 1.830(3)
P92 C21 1.814(3)
P92 C22 1.821(3)
P92 C20 1.826(3)
C6 B2 1.650(4)
C6 B7 1.727(5)
C6 B5 1.740(5)
C6 H6A 1.04(4)
C6 H6B 0.91(4)
C11 H11A 0.9800
C11 H11B 0.9800
C11 H11C 0.9800
C12 H12A 0.9800
C12 H12B 0.9800
C12 H12C 0.9800
C13 C14 1.394(4)
C13 C18 1.395(4)
C14 C15 1.396(4)
C14 H14 0.9500
C15 C16 1.385(5)
C15 H15 0.9500
C16 C17 1.389(5)
C16 H16 0.9500
C17 C18 1.395(4)
C17 H17 0.9500
C18 H18 0.9500
C20 H20A 0.9800
C20 H20B 0.9800
C20 H20C 0.9800
C21 H21A 0.9800
C21 H21B 0.9800
C21 H21C 0.9800
C22 C27 1.396(4)
C22 C23 1.398(4)
C23 C24 1.391(5)
C23 H23 0.9500
C24 C25 1.394(5)
C24 H24 0.9500
C25 C26 1.387(5)
C25 H25 0.9500
C26 C27 1.379(4)
C26 H26 0.9500
C27 H27 0.9500
B3 B2 1.747(5)
B3 B4 1.784(5)
B3 B8 1.785(5)
B3 B1 1.797(4)
B3 B7 1.804(4)
B3 H3 1.1200
B4 B8 1.783(5)
B4 B1 1.784(4)
B4 B10 1.789(4)
B4 H4 1.1200
B1 B2 1.754(5)
B1 B10 1.777(5)
B1 B5 1.808(5)
B1 H1 1.1200
B2 B7 1.763(5)
B2 B5 1.789(5)
B2 H2 1.1200
B8 B7 1.894(5)
B8 H8 1.1200
B8 H78 1.20(5)
B10 B5 1.883(5)
B10 H10 1.1200
B10 H51 1.34(5)
B5 H5 1.1200
B5 H51 1.22(6)
B7 H7 1.1200
B7 H78 1.37(5)
